data_7249863
loop_
_publ_author_name
'Ravi, Sasikala'
'Priyadharsan, R. Rameshbabu'
'Karthikeyan, Subramanian'
'Pannippara, Mehboobali'
'Al-Sehemi, Abdullah G.'
'Moon, Dohyun'
'Anthony, Savarimuthu Philip'

_publ_section_title
;
 Crystallization solvent induced fluorescence tuning by subtle
 conformational change in a conformationally flexible fluorophore
;
_journal_name_full CrystEngComm
_journal_paper_doi 10.1039/D4CE01197J
_journal_year 2025
_chemical_formula_moiety 'C19 H15 N O'
_chemical_formula_sum 'C19 H15 N O'
_chemical_formula_weight 273.32
_space_group_crystal_system monoclinic
_space_group_IT_number 14
_space_group_name_Hall '-P 2ybc'
_space_group_name_H-M_alt 'P 1 21/c 1'
_atom_sites_solution_hydrogens geom
_audit_creation_method SHELXL-2019/3
_audit_update_record
;
2024-11-28 deposited with the CCDC.	2025-01-29 downloaded from the CCDC.
;
_cell_angle_alpha 90
_cell_angle_beta 101.70(3)
_cell_angle_gamma 90
_cell_formula_units_Z 4
_cell_length_a 12.004(2)
_cell_length_b 11.352(2)
_cell_length_c 10.797(2)
_cell_measurement_reflns_used 42497
_cell_measurement_temperature 220(2)
_cell_measurement_theta_max 30.000
_cell_measurement_theta_min 0.361
_cell_volume 1440.7(5)
_computing_cell_refinement '<i>HKL3000sm</i>(Otwinowski & Minor, 1997)'
_computing_data_collection '<i>PAL BL2D-SMDC Program</i>(Shin et.al, 2016)'
_computing_data_reduction '<i>HKL3000sm</i>(Otwinowski & Minor, 1997)'
_computing_molecular_graphics '<i>DIAMOND 4</i>(Putx&Brandenburg, 2014)'
_computing_publication_material '<i>publCIF</i>(Westrip, 2010)'
_computing_structure_refinement '<i>SHELXL-2018</i>(Sheldrick, 2018)'
_computing_structure_solution '<i>SHELXT-2018</i>(Sheldrick, 2018)'
_diffrn_ambient_temperature 220(2)
_diffrn_measured_fraction_theta_full 0.997
_diffrn_measured_fraction_theta_max 0.994
_diffrn_measurement_device_type 'Rayonix SX165 CCD area detector'
_diffrn_measurement_method 'omega scan'
_diffrn_radiation_type synchrotron
_diffrn_radiation_wavelength 0.630
_diffrn_reflns_av_R_equivalents 0.0647
_diffrn_reflns_av_unetI/netI 0.0600
_diffrn_reflns_Laue_measured_fraction_full 0.997
_diffrn_reflns_Laue_measured_fraction_max 0.994
_diffrn_reflns_limit_h_max 16
_diffrn_reflns_limit_h_min -16
_diffrn_reflns_limit_k_max 15
_diffrn_reflns_limit_k_min -15
_diffrn_reflns_limit_l_max 14
_diffrn_reflns_limit_l_min -14
_diffrn_reflns_number 13225
_diffrn_reflns_point_group_measured_fraction_full 0.997
_diffrn_reflns_point_group_measured_fraction_max 0.994
_diffrn_reflns_theta_full 22.210
_diffrn_reflns_theta_max 24.999
_diffrn_reflns_theta_min 1.536
_diffrn_source 'PLSII 2D bending magnet'
_exptl_absorpt_coefficient_mu 0.061
_exptl_absorpt_correction_T_max 1.000
_exptl_absorpt_correction_T_min 0.890
_exptl_absorpt_correction_type empirical
_exptl_absorpt_process_details '<i>HKL3000sm Scalepack</i>(Otwinowski et.al,2003)'
_exptl_crystal_colour colorless
_exptl_crystal_density_diffrn 1.260
_exptl_crystal_description block
_exptl_crystal_F_000 576
_exptl_crystal_size_max 0.069
_exptl_crystal_size_mid 0.057
_exptl_crystal_size_min 0.051
_refine_diff_density_max 0.205
_refine_diff_density_min -0.212
_refine_diff_density_rms 0.044
_refine_ls_extinction_coef 0.155(10)
_refine_ls_extinction_expression Fc^*^=kFc[1+0.001xFc^2^\l^3^/sin(2\q)]^-1/4^
_refine_ls_extinction_method 'SHELXL-2019/2 (Sheldrick 2019)'
_refine_ls_goodness_of_fit_ref 1.048
_refine_ls_hydrogen_treatment constr
_refine_ls_matrix_type full
_refine_ls_number_parameters 191
_refine_ls_number_reflns 3618
_refine_ls_number_restraints 0
_refine_ls_restrained_S_all 1.048
_refine_ls_R_factor_all 0.0592
_refine_ls_R_factor_gt 0.0462
_refine_ls_shift/su_max 0.001
_refine_ls_shift/su_mean 0.000
_refine_ls_structure_factor_coef Fsqd
_refine_ls_weighting_details 'w=1/[\s^2^(Fo^2^)+(0.0672P)^2^+0.1123P] where P=(Fo^2^+2Fc^2^)/3'
_refine_ls_weighting_scheme calc
_refine_ls_wR_factor_gt 0.1213
_refine_ls_wR_factor_ref 0.1303
_reflns_Friedel_coverage 0.000
_reflns_number_gt 2798
_reflns_number_total 3618
_reflns_threshold_expression 'I > 2\s(I)'
_cod_data_source_file d4ce01197j2.cif
_cod_data_source_block SPA991
_cod_original_sg_symbol_H-M 'P 21/c'
_cod_database_code 7249863
_shelx_shelxl_version_number 2019/3
_shelx_space_group_comment
;
The symmetry employed for this shelxl refinement is uniquely defined
by the following loop, which should always be used as a source of
symmetry information in preference to the above space-group names.
They are only intended as comments.
;
_shelx_estimated_absorpt_t_min 0.996
_shelx_estimated_absorpt_t_max 0.997

loop_
_space_group_symop_operation_xyz
'x, y, z'
'-x, y+1/2, -z+1/2'
'-x, -y, -z'
'x, -y-1/2, z-1/2'

loop_
_atom_site_label
_atom_site_type_symbol
_atom_site_fract_x
_atom_site_fract_y
_atom_site_fract_z
_atom_site_U_iso_or_equiv
_atom_site_adp_type
_atom_site_occupancy
_atom_site_site_symmetry_order
_atom_site_calc_flag
_atom_site_refinement_flags_posn
_atom_site_refinement_flags_adp
_atom_site_refinement_flags_occupancy
_atom_site_disorder_assembly
_atom_site_disorder_group
O1 O 0.01459(9) 0.27111(9) 0.39748(12) 0.0633(3) Uani 1 1 d . . . . .
N1 N 0.31028(9) 0.74125(9) 0.54935(10) 0.0435(3) Uani 1 1 d . . . . .
C1 C 0.28403(10) 0.85787(10) 0.50469(11) 0.0381(3) Uani 1 1 d . . . . .
C2 C 0.36136(11) 0.92253(11) 0.45360(12) 0.0442(3) Uani 1 1 d . . . . .
H2 H 0.431984 0.889518 0.447996 0.053 Uiso 1 1 calc R U . . .
C3 C 0.33461(12) 1.03556(12) 0.41089(12) 0.0483(3) Uani 1 1 d . . . . .
H3 H 0.387494 1.079527 0.376682 0.058 Uiso 1 1 calc R U . . .
C4 C 0.23142(12) 1.08449(11) 0.41787(12) 0.0473(3) Uani 1 1 d . . . . .
H4 H 0.213294 1.161245 0.387750 0.057 Uiso 1 1 calc R U . . .
C5 C 0.15491(11) 1.02040(11) 0.46921(13) 0.0465(3) Uani 1 1 d . . . . .
H5 H 0.084381 1.053779 0.474563 0.056 Uiso 1 1 calc R U . . .
C6 C 0.18064(10) 0.90767(10) 0.51292(12) 0.0432(3) Uani 1 1 d . . . . .
H6 H 0.127942 0.864590 0.548335 0.052 Uiso 1 1 calc R U . . .
C7 C 0.41790(10) 0.72054(10) 0.62906(11) 0.0389(3) Uani 1 1 d . . . . .
C8 C 0.45488(12) 0.78980(12) 0.73400(12) 0.0489(3) Uani 1 1 d . . . . .
H8 H 0.407680 0.849299 0.755389 0.059 Uiso 1 1 calc R U . . .
C9 C 0.56218(13) 0.77129(15) 0.80801(12) 0.0593(4) Uani 1 1 d . . . . .
H9 H 0.587395 0.818740 0.879548 0.071 Uiso 1 1 calc R U . . .
C10 C 0.63179(12) 0.68493(15) 0.77831(14) 0.0586(4) Uani 1 1 d . . . . .
H10 H 0.704395 0.673141 0.829005 0.070 Uiso 1 1 calc R U . . .
C11 C 0.59483(12) 0.61573(14) 0.67405(15) 0.0579(4) Uani 1 1 d . . . . .
H11 H 0.642091 0.556006 0.653253 0.069 Uiso 1 1 calc R U . . .
C12 C 0.48849(11) 0.63355(12) 0.59966(13) 0.0495(3) Uani 1 1 d . . . . .
H12 H 0.463800 0.585927 0.528140 0.059 Uiso 1 1 calc R U . . .
C13 C 0.24014(10) 0.64749(10) 0.49913(11) 0.0384(3) Uani 1 1 d . . . . .
C14 C 0.23770(11) 0.54451(11) 0.56943(12) 0.0431(3) Uani 1 1 d . . . . .
H14 H 0.284208 0.538028 0.650414 0.052 Uiso 1 1 calc R U . . .
C15 C 0.16789(11) 0.45288(11) 0.52104(13) 0.0438(3) Uani 1 1 d . . . . .
H15 H 0.167428 0.383828 0.568976 0.053 Uiso 1 1 calc R U . . .
C16 C 0.09775(10) 0.46095(11) 0.40183(12) 0.0424(3) Uani 1 1 d . . . . .
C17 C 0.09988(11) 0.56374(11) 0.33341(12) 0.0453(3) Uani 1 1 d . . . . .
H17 H 0.051987 0.570719 0.253267 0.054 Uiso 1 1 calc R U . . .
C18 C 0.17026(11) 0.65568(11) 0.37983(12) 0.0428(3) Uani 1 1 d . . . . .
H18 H 0.171233 0.724110 0.331042 0.051 Uiso 1 1 calc R U . . .
C19 C 0.02166(12) 0.36593(12) 0.34908(15) 0.0533(3) Uani 1 1 d . . . . .
H19 H -0.026396 0.379525 0.270137 0.064 Uiso 1 1 calc R U . . .

loop_
_atom_site_aniso_label
_atom_site_aniso_U_11
_atom_site_aniso_U_22
_atom_site_aniso_U_33
_atom_site_aniso_U_23
_atom_site_aniso_U_13
_atom_site_aniso_U_12
O1 0.0554(6) 0.0461(5) 0.0889(8) 0.0011(5) 0.0154(6) -0.0081(4)
N1 0.0371(5) 0.0389(5) 0.0499(6) -0.0004(4) -0.0020(4) -0.0001(4)
C1 0.0366(6) 0.0385(6) 0.0379(6) -0.0024(4) 0.0046(4) -0.0019(5)
C2 0.0381(6) 0.0550(7) 0.0407(6) -0.0018(5) 0.0107(5) -0.0021(5)
C3 0.0499(7) 0.0555(8) 0.0398(6) 0.0057(5) 0.0096(6) -0.0116(6)
C4 0.0514(7) 0.0448(7) 0.0416(7) 0.0037(5) -0.0002(5) -0.0027(5)
C5 0.0397(7) 0.0462(7) 0.0518(7) -0.0011(5) 0.0053(5) 0.0029(5)
C6 0.0371(6) 0.0445(6) 0.0490(7) 0.0008(5) 0.0115(5) -0.0031(5)
C7 0.0350(6) 0.0460(6) 0.0350(6) 0.0028(4) 0.0055(4) -0.0017(5)
C8 0.0452(7) 0.0633(8) 0.0390(6) -0.0063(6) 0.0108(5) -0.0065(6)
C9 0.0549(8) 0.0897(11) 0.0311(6) -0.0004(6) 0.0038(6) -0.0225(8)
C10 0.0406(7) 0.0821(10) 0.0490(8) 0.0249(7) -0.0008(6) -0.0062(7)
C11 0.0414(7) 0.0623(9) 0.0675(10) 0.0120(7) 0.0054(6) 0.0064(6)
C12 0.0431(7) 0.0540(7) 0.0497(7) -0.0022(6) 0.0052(6) 0.0045(6)
C13 0.0337(6) 0.0409(6) 0.0399(6) -0.0019(4) 0.0059(5) -0.0002(4)
C14 0.0404(6) 0.0482(7) 0.0389(6) 0.0047(5) 0.0038(5) 0.0006(5)
C15 0.0405(6) 0.0433(6) 0.0485(7) 0.0077(5) 0.0113(5) 0.0013(5)
C16 0.0360(6) 0.0427(6) 0.0490(7) -0.0012(5) 0.0098(5) -0.0014(5)
C17 0.0434(7) 0.0481(7) 0.0410(6) -0.0004(5) 0.0008(5) -0.0034(5)
C18 0.0431(6) 0.0427(6) 0.0409(6) 0.0044(5) 0.0043(5) -0.0020(5)
C19 0.0465(7) 0.0487(7) 0.0634(9) -0.0036(6) 0.0079(6) -0.0058(6)

loop_
_atom_type_symbol
_atom_type_description
_atom_type_scat_dispersion_real
_atom_type_scat_dispersion_imag
_atom_type_scat_source
C C 0.0021 0.0012 'International Tables Vol C Tables 4.2.6.8 and 6.1.1.4'
H H 0.0000 0.0000 'International Tables Vol C Tables 4.2.6.8 and 6.1.1.4'
N N 0.0044 0.0025 'International Tables Vol C Tables 4.2.6.8 and 6.1.1.4'
O O 0.0080 0.0047 'International Tables Vol C Tables 4.2.6.8 and 6.1.1.4'

loop_
_geom_angle_atom_site_label_1
_geom_angle_atom_site_label_2
_geom_angle_atom_site_label_3
_geom_angle
_geom_angle_site_symmetry_1
_geom_angle_site_symmetry_3
_geom_angle_publ_flag
C13 N1 C7 120.80(10) . . ?
C13 N1 C1 120.21(10) . . ?
C7 N1 C1 118.14(10) . . ?
C2 C1 C6 119.50(11) . . ?
C2 C1 N1 120.59(11) . . ?
C6 C1 N1 119.91(11) . . ?
C3 C2 C1 119.84(12) . . ?
C3 C2 H2 120.1 . . ?
C1 C2 H2 120.1 . . ?
C4 C3 C2 120.61(12) . . ?
C4 C3 H3 119.7 . . ?
C2 C3 H3 119.7 . . ?
C3 C4 C5 119.49(12) . . ?
C3 C4 H4 120.3 . . ?
C5 C4 H4 120.3 . . ?
C4 C5 C6 120.58(12) . . ?
C4 C5 H5 119.7 . . ?
C6 C5 H5 119.7 . . ?
C5 C6 C1 119.97(11) . . ?
C5 C6 H6 120.0 . . ?
C1 C6 H6 120.0 . . ?
C8 C7 C12 119.19(12) . . ?
C8 C7 N1 120.42(12) . . ?
C12 C7 N1 120.34(11) . . ?
C7 C8 C9 119.62(14) . . ?
C7 C8 H8 120.2 . . ?
C9 C8 H8 120.2 . . ?
C10 C9 C8 120.90(14) . . ?
C10 C9 H9 119.5 . . ?
C8 C9 H9 119.5 . . ?
C9 C10 C11 119.47(13) . . ?
C9 C10 H10 120.3 . . ?
C11 C10 H10 120.3 . . ?
C10 C11 C12 120.11(14) . . ?
C10 C11 H11 119.9 . . ?
C12 C11 H11 119.9 . . ?
C11 C12 C7 120.70(13) . . ?
C11 C12 H12 119.7 . . ?
C7 C12 H12 119.7 . . ?
C18 C13 N1 120.77(11) . . ?
C18 C13 C14 118.94(11) . . ?
N1 C13 C14 120.27(11) . . ?
C15 C14 C13 120.42(12) . . ?
C15 C14 H14 119.8 . . ?
C13 C14 H14 119.8 . . ?
C14 C15 C16 120.75(11) . . ?
C14 C15 H15 119.6 . . ?
C16 C15 H15 119.6 . . ?
C17 C16 C15 118.44(11) . . ?
C17 C16 C19 119.66(12) . . ?
C15 C16 C19 121.89(12) . . ?
C18 C17 C16 121.53(12) . . ?
C18 C17 H17 119.2 . . ?
C16 C17 H17 119.2 . . ?
C17 C18 C13 119.91(12) . . ?
C17 C18 H18 120.0 . . ?
C13 C18 H18 120.0 . . ?
O1 C19 C16 125.88(15) . . ?
O1 C19 H19 117.1 . . ?
C16 C19 H19 117.1 . . ?

loop_
_geom_bond_atom_site_label_1
_geom_bond_atom_site_label_2
_geom_bond_distance
_geom_bond_site_symmetry_2
_geom_bond_publ_flag
O1 C19 1.2071(17) . ?
N1 C13 1.3966(15) . ?
N1 C7 1.4192(16) . ?
N1 C1 1.4222(15) . ?
C1 C2 1.3829(17) . ?
C1 C6 1.3830(17) . ?
C2 C3 1.3792(18) . ?
C2 H2 0.9400 . ?
C3 C4 1.3735(19) . ?
C3 H3 0.9400 . ?
C4 C5 1.3735(19) . ?
C4 H4 0.9400 . ?
C5 C6 1.3772(17) . ?
C5 H5 0.9400 . ?
C6 H6 0.9400 . ?
C7 C8 1.3766(18) . ?
C7 C12 1.3795(18) . ?
C8 C9 1.387(2) . ?
C8 H8 0.9400 . ?
C9 C10 1.368(2) . ?
C9 H9 0.9400 . ?
C10 C11 1.371(2) . ?
C10 H10 0.9400 . ?
C11 C12 1.3782(19) . ?
C11 H11 0.9400 . ?
C12 H12 0.9400 . ?
C13 C18 1.3904(17) . ?
C13 C14 1.3973(17) . ?
C14 C15 1.3709(18) . ?
C14 H14 0.9400 . ?
C15 C16 1.3908(19) . ?
C15 H15 0.9400 . ?
C16 C17 1.3841(17) . ?
C16 C19 1.4529(18) . ?
C17 C18 1.3721(17) . ?
C17 H17 0.9400 . ?
C18 H18 0.9400 . ?
C19 H19 0.9400 . ?

loop_
_geom_hbond_atom_site_label_D
_geom_hbond_atom_site_label_H
_geom_hbond_atom_site_label_A
_geom_hbond_distance_DH
_geom_hbond_distance_HA
_geom_hbond_distance_DA
_geom_hbond_angle_DHA
_geom_hbond_site_symmetry_A
_geom_hbond_publ_flag
C6 H6 O1 0.94 2.46 3.3862(17) 168.7 3_566 yes

loop_
_geom_torsion_atom_site_label_1
_geom_torsion_atom_site_label_2
_geom_torsion_atom_site_label_3
_geom_torsion_atom_site_label_4
_geom_torsion
_geom_torsion_site_symmetry_1
_geom_torsion_site_symmetry_2
_geom_torsion_site_symmetry_3
_geom_torsion_site_symmetry_4
_geom_torsion_publ_flag
C13 N1 C1 C2 -121.99(13) . . . . ?
C7 N1 C1 C2 47.56(16) . . . . ?
C13 N1 C1 C6 58.39(16) . . . . ?
C7 N1 C1 C6 -132.06(12) . . . . ?
C6 C1 C2 C3 -0.30(18) . . . . ?
N1 C1 C2 C3 -179.91(11) . . . . ?
C1 C2 C3 C4 -0.40(19) . . . . ?
C2 C3 C4 C5 0.7(2) . . . . ?
C3 C4 C5 C6 -0.3(2) . . . . ?
C4 C5 C6 C1 -0.3(2) . . . . ?
C2 C1 C6 C5 0.66(19) . . . . ?
N1 C1 C6 C5 -179.72(11) . . . . ?
C13 N1 C7 C8 -139.58(12) . . . . ?
C1 N1 C7 C8 50.94(16) . . . . ?
C13 N1 C7 C12 42.83(17) . . . . ?
C1 N1 C7 C12 -126.65(13) . . . . ?
C12 C7 C8 C9 0.16(19) . . . . ?
N1 C7 C8 C9 -177.45(12) . . . . ?
C7 C8 C9 C10 -0.1(2) . . . . ?
C8 C9 C10 C11 -0.1(2) . . . . ?
C9 C10 C11 C12 0.2(2) . . . . ?
C10 C11 C12 C7 -0.2(2) . . . . ?
C8 C7 C12 C11 0.0(2) . . . . ?
N1 C7 C12 C11 177.62(12) . . . . ?
C7 N1 C13 C18 -146.42(12) . . . . ?
C1 N1 C13 C18 22.84(17) . . . . ?
C7 N1 C13 C14 34.78(17) . . . . ?
C1 N1 C13 C14 -155.96(11) . . . . ?
C18 C13 C14 C15 0.36(18) . . . . ?
N1 C13 C14 C15 179.18(11) . . . . ?
C13 C14 C15 C16 -0.49(19) . . . . ?
C14 C15 C16 C17 -0.17(18) . . . . ?
C14 C15 C16 C19 -179.02(12) . . . . ?
C15 C16 C17 C18 0.98(19) . . . . ?
C19 C16 C17 C18 179.86(12) . . . . ?
C16 C17 C18 C13 -1.1(2) . . . . ?
N1 C13 C18 C17 -178.38(11) . . . . ?
C14 C13 C18 C17 0.43(19) . . . . ?
C17 C16 C19 O1 177.52(14) . . . . ?
C15 C16 C19 O1 -3.6(2) . . . . ?
